data_7120250
loop_
_publ_author_name
'Tsuchiya, Mizuho'
'Sakamoto, Ryota'
'Shimada, Masaki'
'Yamanoi, Yoshinori'
'Hattori, Yohei'
'Sugimoto, Kunihisa'
'Nishibori, Eiji'
'Nishihara, Hiroshi'

_publ_section_title
;
 \b-IminoBODIPY oligomers: Facilely accessible \p-conjugated luminescent
 BODIPY arrays
;
_journal_name_full 'Chem. Commun.'
_journal_paper_doi 10.1039/C7CC03279J
_journal_year 2017
_chemical_formula_moiety 'C23 H25 B F2 N2 O'
_chemical_formula_sum 'C23 H25 B F2 N2 O'
_chemical_formula_weight 394.27
_space_group_crystal_system orthorhombic
_space_group_IT_number 61
_space_group_name_Hall '-P 2ac 2ab'
_space_group_name_H-M_alt 'P b c a'
_symmetry_space_group_name_Hall '-P 2ac 2ab'
_symmetry_space_group_name_H-M 'P b c a'
_atom_sites_solution_hydrogens geom
_atom_sites_solution_primary direct
_atom_sites_solution_secondary difmap
_audit_update_record
;
2017-01-16 deposited with the CCDC.
2017-06-08 downloaded from the CCDC.
;
_cell_angle_alpha 90.0000
_cell_angle_beta 90.0000
_cell_angle_gamma 90.0000
_cell_formula_units_Z 8
_cell_length_a 12.085(3)
_cell_length_b 13.471(4)
_cell_length_c 25.017(7)
_cell_measurement_reflns_used 8990
_cell_measurement_temperature 93
_cell_measurement_theta_max 27.50
_cell_measurement_theta_min 3.10
_cell_volume 4072.7(19)
_computing_cell_refinement 'CrystalClear-SM Expert 2.0 r3'
_computing_data_collection 'CrystalClear-SM Expert 2.0 r3 (Rigaku, 2009)'
_computing_data_reduction 'CrystalClear-SM Expert 2.0 r3'
_computing_molecular_graphics 'CrystalStructure 4.1.1'
_computing_publication_material 'CrystalStructure 4.1.1 (Rigaku, 2015)'
_computing_structure_refinement 'SHELXL97 (Sheldrick, 2008)'
_computing_structure_solution 'SIR2004 (Burla, et al., 2005)'
_diffrn_ambient_temperature 93
_diffrn_detector_area_resol_mean 7.111
_diffrn_measured_fraction_theta_full 0.996
_diffrn_measured_fraction_theta_max 0.996
_diffrn_measurement_device_type 'Rigaku Saturn724'
_diffrn_measurement_method \w
_diffrn_radiation_type 'Mo K\a'
_diffrn_radiation_wavelength 0.71075
_diffrn_reflns_av_R_equivalents 0.0528
_diffrn_reflns_limit_h_max 14
_diffrn_reflns_limit_h_min -15
_diffrn_reflns_limit_k_max 17
_diffrn_reflns_limit_k_min -17
_diffrn_reflns_limit_l_max 24
_diffrn_reflns_limit_l_min -32
_diffrn_reflns_number 30065
_diffrn_reflns_theta_full 27.480
_diffrn_reflns_theta_max 27.480
_diffrn_reflns_theta_min 3.132
_diffrn_standards_number 0
_exptl_absorpt_coefficient_mu 0.091
_exptl_absorpt_correction_T_max 0.987
_exptl_absorpt_correction_T_min 0.865
_exptl_absorpt_correction_type multi-scan
_exptl_absorpt_process_details 'REQAB (Rigaku, 1998)'
_exptl_crystal_colour orange
_exptl_crystal_density_diffrn 1.286
_exptl_crystal_density_method 'not measured'
_exptl_crystal_description block
_exptl_crystal_F_000 1664.00
_exptl_crystal_recrystallization_method 'Re-crystallisation from solvent: dichloromethane (good) / n-hexane (poor)'
_exptl_crystal_size_max 0.240
_exptl_crystal_size_mid 0.240
_exptl_crystal_size_min 0.150
_refine_diff_density_max 0.27
_refine_diff_density_min -0.27
_refine_ls_extinction_method none
_refine_ls_goodness_of_fit_ref 1.127
_refine_ls_hydrogen_treatment constr
_refine_ls_number_parameters 262
_refine_ls_number_reflns 4654
_refine_ls_number_restraints 0
_refine_ls_R_factor_all 0.0728
_refine_ls_R_factor_gt 0.0607
_refine_ls_shift/su_max 0.000
_refine_ls_structure_factor_coef Fsqd
_refine_ls_weighting_details 'w = 1/[\s^2^(Fo^2^)+(0.0610P)^2^+2.0847P] where P=(Fo^2^+2Fc^2^)/3'
_refine_ls_weighting_scheme calc
_refine_ls_wR_factor_gt 0.1377
_refine_ls_wR_factor_ref 0.1451
_reflns_number_gt 4026
_reflns_number_total 4654
_reflns_threshold_expression F^2^>2.0\s(F^2^)
_cod_data_source_file c7cc03279j2.cif
_cod_data_source_block BODIPY-monoCHO-hexDCM
_cod_database_code 7120250

loop_
_space_group_symop_id
_space_group_symop_operation_xyz
1 +X,+Y,+Z
2 1/2+X,1/2-Y,-Z
3 -X,1/2+Y,1/2-Z
4 1/2-X,-Y,1/2+Z
5 -X,-Y,-Z
6 -1/2-X,-1/2+Y,+Z
7 +X,-1/2-Y,-1/2+Z
8 -1/2+X,+Y,-1/2-Z

loop_
_atom_site_label
_atom_site_type_symbol
_atom_site_fract_x
_atom_site_fract_y
_atom_site_fract_z
_atom_site_U_iso_or_equiv
_atom_site_adp_type
_atom_site_occupancy
_atom_site_symmetry_multiplicity
_atom_site_calc_flag
_atom_site_refinement_flags
F1 F 0.40207(9) 0.24056(10) 0.22764(4) 0.0318(3) Uani 1 1 d .
F26 F 0.29262(9) 0.10307(9) 0.23295(5) 0.0327(3) Uani 1 1 d .
O28 O 0.72822(11) -0.04228(10) 0.37267(6) 0.0285(3) Uani 1 1 d .
N1 N 0.42948(12) 0.12805(11) 0.30162(6) 0.0191(3) Uani 1 1 d .
N27 N 0.26247(12) 0.23580(11) 0.29564(6) 0.0197(3) Uani 1 1 d .
C1 C 0.57402(15) 0.04390(13) 0.33499(7) 0.0200(4) Uani 1 1 d .
C2 C 0.26825(14) 0.24989(13) 0.35144(7) 0.0187(4) Uani 1 1 d .
C4 C 0.17633(15) 0.31199(13) 0.36657(7) 0.0212(4) Uani 1 1 d .
C5 C 0.66788(16) -0.02349(14) 0.33483(8) 0.0234(4) Uani 1 1 d .
H5 H 0.6839 -0.0561 0.3021 0.028 Uiso 1 1 calc R
C6 C 0.30656(16) 0.18069(14) 0.47739(7) 0.0231(4) Uani 1 1 d .
C7 C 0.42615(15) 0.31931(14) 0.45293(7) 0.0213(4) Uani 1 1 d .
C8 C 0.12074(15) 0.33323(14) 0.32011(8) 0.0238(4) Uani 1 1 d .
H8 H 0.0559 0.3728 0.3174 0.029 Uiso 1 1 calc R
C9 C 0.17542(15) 0.28668(14) 0.27697(7) 0.0217(4) Uani 1 1 d .
C10 C 0.35411(14) 0.20951(13) 0.38098(7) 0.0179(4) Uani 1 1 d .
C11 C 0.56517(16) 0.09155(15) 0.43517(7) 0.0248(4) Uani 1 1 d .
H11A H 0.5015 0.0874 0.4593 0.030 Uiso 1 1 calc R
H11B H 0.6076 0.1518 0.4431 0.030 Uiso 1 1 calc R
H11C H 0.6124 0.0332 0.4402 0.030 Uiso 1 1 calc R
C12 C 0.43451(14) 0.14710(13) 0.35679(7) 0.0180(4) Uani 1 1 d .
C13 C 0.51294(15) 0.06639(13) 0.28865(7) 0.0204(4) Uani 1 1 d .
C14 C 0.43030(17) 0.34649(15) 0.50685(7) 0.0266(4) Uani 1 1 d .
H14 H 0.4721 0.4032 0.5170 0.032 Uiso 1 1 calc R
C15 C 0.37485(17) 0.29267(16) 0.54601(7) 0.0295(5) Uani 1 1 d .
C16 C 0.14490(16) 0.29225(15) 0.21927(7) 0.0264(4) Uani 1 1 d .
H16A H 0.0642 0.2901 0.2157 0.032 Uiso 1 1 calc R
H16B H 0.1776 0.2359 0.2002 0.032 Uiso 1 1 calc R
H16C H 0.1729 0.3544 0.2041 0.032 Uiso 1 1 calc R
C17 C 0.14068(16) 0.34437(15) 0.42139(8) 0.0258(4) Uani 1 1 d .
H17A H 0.2038 0.3736 0.4403 0.031 Uiso 1 1 calc R
H17B H 0.1134 0.2868 0.4414 0.031 Uiso 1 1 calc R
H17C H 0.0816 0.3938 0.4182 0.031 Uiso 1 1 calc R
C19 C 0.36314(14) 0.23605(13) 0.43871(7) 0.0188(4) Uani 1 1 d .
C20 C 0.31407(17) 0.20992(16) 0.53075(8) 0.0293(5) Uani 1 1 d .
H20 H 0.2767 0.1723 0.5573 0.035 Uiso 1 1 calc R
C21 C 0.53402(17) 0.03470(15) 0.23223(7) 0.0269(4) Uani 1 1 d .
H21A H 0.4635 0.0293 0.2131 0.032 Uiso 1 1 calc R
H21B H 0.5713 -0.0299 0.2322 0.032 Uiso 1 1 calc R
H21C H 0.5810 0.0839 0.2145 0.032 Uiso 1 1 calc R
C22 C 0.48770(18) 0.37938(15) 0.41163(8) 0.0302(5) Uani 1 1 d .
H22A H 0.5360 0.4274 0.4296 0.036 Uiso 1 1 calc R
H22B H 0.4345 0.4148 0.3890 0.036 Uiso 1 1 calc R
H22C H 0.5326 0.3350 0.3894 0.036 Uiso 1 1 calc R
C23 C 0.23857(18) 0.09140(15) 0.46201(9) 0.0329(5) Uani 1 1 d .
H23A H 0.2806 0.0501 0.4370 0.039 Uiso 1 1 calc R
H23B H 0.1697 0.1133 0.4450 0.039 Uiso 1 1 calc R
H23C H 0.2211 0.0527 0.4941 0.039 Uiso 1 1 calc R
C24 C 0.52530(14) 0.09511(13) 0.37838(7) 0.0192(4) Uani 1 1 d .
C25 C 0.3826(2) 0.3237(2) 0.60420(8) 0.0450(6) Uani 1 1 d .
H25A H 0.3461 0.3881 0.6090 0.054 Uiso 1 1 calc R
H25B H 0.4606 0.3292 0.6145 0.054 Uiso 1 1 calc R
H25C H 0.3461 0.2739 0.6266 0.054 Uiso 1 1 calc R
B29 B 0.34675(17) 0.17609(17) 0.26204(8) 0.0224(4) Uani 1 1 d .

loop_
_atom_site_aniso_label
_atom_site_aniso_U_11
_atom_site_aniso_U_22
_atom_site_aniso_U_33
_atom_site_aniso_U_23
_atom_site_aniso_U_13
_atom_site_aniso_U_12
F1 0.0235(6) 0.0507(8) 0.0212(6) 0.0096(5) 0.0023(5) -0.0008(5)
F26 0.0235(6) 0.0433(7) 0.0314(6) -0.0179(5) -0.0072(5) 0.0015(5)
O28 0.0274(7) 0.0283(7) 0.0300(8) 0.0057(6) 0.0017(6) 0.0051(6)
N1 0.0180(7) 0.0222(8) 0.0169(7) -0.0030(6) 0.0002(6) -0.0029(6)
N27 0.0195(7) 0.0232(8) 0.0165(7) 0.0005(6) -0.0017(6) -0.0019(6)
C1 0.0192(9) 0.0190(9) 0.0216(9) -0.0021(7) 0.0020(7) -0.0025(7)
C2 0.0196(9) 0.0187(8) 0.0179(8) -0.0015(7) 0.0001(7) -0.0022(7)
C4 0.0205(9) 0.0176(9) 0.0254(9) -0.0003(7) 0.0001(8) 0.0001(7)
C5 0.0251(10) 0.0196(9) 0.0257(9) 0.0005(7) 0.0036(8) -0.0005(7)
C6 0.0235(9) 0.0232(9) 0.0226(9) 0.0055(7) 0.0049(8) 0.0064(7)
C7 0.0213(9) 0.0245(9) 0.0180(9) -0.0017(7) -0.0013(7) 0.0012(7)
C8 0.0208(9) 0.0237(9) 0.0270(10) 0.0015(8) -0.0019(8) 0.0028(7)
C9 0.0204(9) 0.0220(9) 0.0228(9) 0.0035(7) -0.0021(7) -0.0037(7)
C10 0.0191(9) 0.0172(8) 0.0175(8) 0.0006(7) 0.0018(7) -0.0034(7)
C11 0.0239(10) 0.0304(10) 0.0200(9) 0.0016(8) -0.0005(8) 0.0045(8)
C12 0.0181(8) 0.0199(8) 0.0161(8) -0.0019(7) 0.0005(7) -0.0030(7)
C13 0.0206(9) 0.0199(8) 0.0208(9) -0.0044(7) 0.0027(7) -0.0046(7)
C14 0.0299(10) 0.0293(10) 0.0207(9) -0.0053(8) -0.0046(8) 0.0059(8)
C15 0.0351(11) 0.0369(11) 0.0166(9) -0.0003(8) -0.0001(8) 0.0173(9)
C16 0.0247(10) 0.0321(10) 0.0226(9) 0.0047(8) -0.0040(8) -0.0025(8)
C17 0.0250(10) 0.0241(9) 0.0284(10) -0.0041(8) 0.0014(8) 0.0046(8)
C19 0.0195(9) 0.0212(9) 0.0158(8) 0.0004(7) 0.0012(7) 0.0051(7)
C20 0.0337(11) 0.0336(11) 0.0206(9) 0.0082(8) 0.0090(8) 0.0130(9)
C21 0.0280(10) 0.0305(10) 0.0222(10) -0.0076(8) 0.0019(8) -0.0002(8)
C22 0.0343(11) 0.0316(11) 0.0247(10) -0.0038(8) 0.0030(9) -0.0114(9)
C23 0.0352(11) 0.0221(10) 0.0412(12) 0.0060(9) 0.0134(10) 0.0003(8)
C24 0.0184(9) 0.0197(8) 0.0196(9) 0.0009(7) 0.0014(7) -0.0030(7)
C25 0.0588(16) 0.0597(16) 0.0165(10) -0.0039(10) 0.0011(10) 0.0218(13)
B29 0.0191(10) 0.0291(11) 0.0189(10) -0.0027(8) -0.0013(8) -0.0019(8)

loop_
_atom_type_symbol
_atom_type_description
_atom_type_scat_dispersion_real
_atom_type_scat_dispersion_imag
_atom_type_scat_source
C C 0.0033 0.0016
;
International Tables for Crystallography
(Vol. C, Tables 4.2.6.8 and 6.1.1.4)
;
H H 0.0000 0.0000
;
International Tables for Crystallography
(Vol. C, Table 6.1.1.4)
;
B B 0.0013 0.0007
;
International Tables for Crystallography
(Vol. C, Tables 4.2.6.8 and 6.1.1.4)
;
F F 0.0171 0.0103
;
International Tables for Crystallography
(Vol. C, Tables 4.2.6.8 and 6.1.1.4)
;
N N 0.0061 0.0033
;
International Tables for Crystallography
(Vol. C, Tables 4.2.6.8 and 6.1.1.4)
;
O O 0.0106 0.0060
;
International Tables for Crystallography
(Vol. C, Tables 4.2.6.8 and 6.1.1.4)
;

loop_
_geom_angle_atom_site_label_1
_geom_angle_atom_site_label_2
_geom_angle_atom_site_label_3
_geom_angle
C13 N1 C12 108.49(15)
C13 N1 B29 125.97(15)
C12 N1 B29 125.42(15)
C9 N27 C2 108.36(15)
C9 N27 B29 126.44(15)
C2 N27 B29 125.13(15)
C13 C1 C24 107.99(16)
C13 C1 C5 122.80(17)
C24 C1 C5 129.19(17)
C10 C2 N27 120.82(16)
C10 C2 C4 131.69(16)
N27 C2 C4 107.45(15)
C8 C4 C2 106.01(16)
C8 C4 C17 124.90(17)
C2 C4 C17 129.01(16)
O28 C5 C1 126.40(18)
O28 C5 H5 116.8
C1 C5 H5 116.8
C20 C6 C19 118.64(18)
C20 C6 C23 120.35(18)
C19 C6 C23 121.00(17)
C14 C7 C19 118.29(17)
C14 C7 C22 120.16(17)
C19 C7 C22 121.56(16)
C4 C8 C9 109.00(17)
C4 C8 H8 125.5
C9 C8 H8 125.5
N27 C9 C8 109.16(16)
N27 C9 C16 123.87(17)
C8 C9 C16 126.98(17)
C2 C10 C12 121.17(16)
C2 C10 C19 118.50(16)
C12 C10 C19 120.29(15)
C24 C11 H11A 109.5
C24 C11 H11B 109.5
H11A C11 H11B 109.5
C24 C11 H11C 109.5
H11A C11 H11C 109.5
H11B C11 H11C 109.5
N1 C12 C24 108.63(15)
N1 C12 C10 119.81(16)
C24 C12 C10 131.56(16)
N1 C13 C1 109.10(15)
N1 C13 C21 122.06(17)
C1 C13 C21 128.78(17)
C15 C14 C7 121.71(19)
C15 C14 H14 119.1
C7 C14 H14 119.1
C20 C15 C14 118.67(18)
C20 C15 C25 121.2(2)
C14 C15 C25 120.2(2)
C9 C16 H16A 109.5
C9 C16 H16B 109.5
H16A C16 H16B 109.5
C9 C16 H16C 109.5
H16A C16 H16C 109.5
H16B C16 H16C 109.5
C4 C17 H17A 109.5
C4 C17 H17B 109.5
H17A C17 H17B 109.5
C4 C17 H17C 109.5
H17A C17 H17C 109.5
H17B C17 H17C 109.5
C6 C19 C7 121.08(17)
C6 C19 C10 120.38(16)
C7 C19 C10 118.51(16)
C15 C20 C6 121.62(18)
C15 C20 H20 119.2
C6 C20 H20 119.2
C13 C21 H21A 109.5
C13 C21 H21B 109.5
H21A C21 H21B 109.5
C13 C21 H21C 109.5
H21A C21 H21C 109.5
H21B C21 H21C 109.5
C7 C22 H22A 109.5
C7 C22 H22B 109.5
H22A C22 H22B 109.5
C7 C22 H22C 109.5
H22A C22 H22C 109.5
H22B C22 H22C 109.5
C6 C23 H23A 109.5
C6 C23 H23B 109.5
H23A C23 H23B 109.5
C6 C23 H23C 109.5
H23A C23 H23C 109.5
H23B C23 H23C 109.5
C12 C24 C1 105.80(16)
C12 C24 C11 128.95(16)
C1 C24 C11 125.25(17)
C15 C25 H25A 109.5
C15 C25 H25B 109.5
H25A C25 H25B 109.5
C15 C25 H25C 109.5
H25A C25 H25C 109.5
H25B C25 H25C 109.5
F26 B29 F1 110.13(16)
F26 B29 N27 110.08(15)
F1 B29 N27 109.12(16)
F26 B29 N1 110.09(16)
F1 B29 N1 110.22(15)
N27 B29 N1 107.16(15)

loop_
_geom_bond_atom_site_label_1
_geom_bond_atom_site_label_2
_geom_bond_distance
F1 B29 1.393(2)
F26 B29 1.388(2)
O28 C5 1.221(2)
N1 C13 1.346(2)
N1 C12 1.405(2)
N1 B29 1.549(3)
N27 C9 1.340(2)
N27 C2 1.411(2)
N27 B29 1.546(3)
C1 C13 1.407(3)
C1 C24 1.415(2)
C1 C5 1.453(3)
C2 C10 1.385(2)
C2 C4 1.441(3)
C4 C8 1.373(3)
C4 C17 1.502(3)
C5 H5 0.9500
C6 C20 1.395(3)
C6 C19 1.400(3)
C6 C23 1.507(3)
C7 C14 1.398(3)
C7 C19 1.401(3)
C7 C22 1.509(3)
C8 C9 1.412(3)
C8 H8 0.9500
C9 C16 1.492(3)
C10 C12 1.420(2)
C10 C19 1.492(2)
C11 C24 1.501(2)
C11 H11A 0.9800
C11 H11B 0.9800
C11 H11C 0.9800
C12 C24 1.409(2)
C13 C21 1.496(2)
C14 C15 1.391(3)
C14 H14 0.9500
C15 C20 1.388(3)
C15 C25 1.518(3)
C16 H16A 0.9800
C16 H16B 0.9800
C16 H16C 0.9800
C17 H17A 0.9800
C17 H17B 0.9800
C17 H17C 0.9800
C20 H20 0.9500
C21 H21A 0.9800
C21 H21B 0.9800
C21 H21C 0.9800
C22 H22A 0.9800
C22 H22B 0.9800
C22 H22C 0.9800
C23 H23A 0.9800
C23 H23B 0.9800
C23 H23C 0.9800
C25 H25A 0.9800
C25 H25B 0.9800
C25 H25C 0.9800

loop_
_geom_torsion_atom_site_label_1
_geom_torsion_atom_site_label_2
_geom_torsion_atom_site_label_3
_geom_torsion_atom_site_label_4
_geom_torsion
C9 N27 C2 C10 -176.76(16)
B29 N27 C2 C10 0.3(3)
C9 N27 C2 C4 1.24(19)
B29 N27 C2 C4 178.28(16)
C10 C2 C4 C8 177.08(19)
N27 C2 C4 C8 -0.6(2)
C10 C2 C4 C17 -6.2(3)
N27 C2 C4 C17 176.12(18)
C13 C1 C5 O28 175.74(18)
C24 C1 C5 O28 -6.3(3)
C2 C4 C8 C9 -0.2(2)
C17 C4 C8 C9 -177.11(17)
C2 N27 C9 C8 -1.4(2)
B29 N27 C9 C8 -178.36(17)
C2 N27 C9 C16 177.95(17)
B29 N27 C9 C16 1.0(3)
C4 C8 C9 N27 1.0(2)
C4 C8 C9 C16 -178.31(18)
N27 C2 C10 C12 -4.4(3)
C4 C2 C10 C12 178.11(18)
N27 C2 C10 C19 173.25(15)
C4 C2 C10 C19 -4.2(3)
C13 N1 C12 C24 0.25(19)
B29 N1 C12 C24 -175.77(16)
C13 N1 C12 C10 -179.13(15)
B29 N1 C12 C10 4.9(3)
C2 C10 C12 N1 2.0(3)
C19 C10 C12 N1 -175.67(15)
C2 C10 C12 C24 -177.23(18)
C19 C10 C12 C24 5.1(3)
C12 N1 C13 C1 0.0(2)
B29 N1 C13 C1 176.03(16)
C12 N1 C13 C21 -177.35(16)
B29 N1 C13 C21 -1.4(3)
C24 C1 C13 N1 -0.3(2)
C5 C1 C13 N1 178.06(16)
C24 C1 C13 C21 176.86(18)
C5 C1 C13 C21 -4.8(3)
C19 C7 C14 C15 0.7(3)
C22 C7 C14 C15 -179.81(18)
C7 C14 C15 C20 0.0(3)
C7 C14 C15 C25 179.18(18)
C20 C6 C19 C7 -0.1(3)
C23 C6 C19 C7 179.80(17)
C20 C6 C19 C10 -177.83(17)
C23 C6 C19 C10 2.0(3)
C14 C7 C19 C6 -0.6(3)
C22 C7 C19 C6 179.85(18)
C14 C7 C19 C10 177.18(16)
C22 C7 C19 C10 -2.4(3)
C2 C10 C19 C6 87.8(2)
C12 C10 C19 C6 -94.5(2)
C2 C10 C19 C7 -90.0(2)
C12 C10 C19 C7 87.7(2)
C14 C15 C20 C6 -0.8(3)
C25 C15 C20 C6 -179.91(19)
C19 C6 C20 C15 0.8(3)
C23 C6 C20 C15 -179.10(18)
N1 C12 C24 C1 -0.43(19)
C10 C12 C24 C1 178.85(18)
N1 C12 C24 C11 179.97(17)
C10 C12 C24 C11 -0.7(3)
C13 C1 C24 C12 0.45(19)
C5 C1 C24 C12 -177.79(18)
C13 C1 C24 C11 -179.93(17)
C5 C1 C24 C11 1.8(3)
C9 N27 B29 F26 -58.5(2)
C2 N27 B29 F26 124.96(18)
C9 N27 B29 F1 62.4(2)
C2 N27 B29 F1 -114.07(18)
C9 N27 B29 N1 -178.25(16)
C2 N27 B29 N1 5.3(2)
C13 N1 B29 F26 57.2(2)
C12 N1 B29 F26 -127.52(17)
C13 N1 B29 F1 -64.5(2)
C12 N1 B29 F1 110.81(19)
C13 N1 B29 N27 176.86(16)
C12 N1 B29 N27 -7.8(2)
